data_7242759
loop_
_publ_author_name
'Rather, Sumair A.'
'Saha, Binoy K.'

_publ_section_title
;
 Understanding the elastic bending mechanism in a 9,10-anthraquinone
 crystal through thermal expansion study
;
_journal_issue 34
_journal_name_full CrystEngComm
_journal_page_first 5768
_journal_page_last 5773
_journal_paper_doi 10.1039/D1CE00467K
_journal_volume 23
_journal_year 2021
_chemical_formula_moiety 'C14 H8 O2'
_chemical_formula_sum 'C14 H8 O2'
_chemical_formula_weight 208.20
_chemical_name_common AnthraQuinone
_chemical_name_systematic 9,10-Anthracenedione
_space_group_crystal_system monoclinic
_space_group_IT_number 14
_space_group_name_Hall '-P 2ybc'
_space_group_name_H-M_alt 'P 1 21/c 1'
_atom_sites_solution_hydrogens geom
_audit_creation_date 2021-03-31
_audit_creation_method
;
Olex2 1.3-alpha
(compiled 2019.09.11 svn.r3662 for OlexSys, GUI svn.r5938)
;
_audit_update_record
;
2021-04-06 deposited with the CCDC.	2021-05-03 downloaded from the CCDC.
;
_cell_angle_alpha 90
_cell_angle_beta 102.569(7)
_cell_angle_gamma 90
_cell_formula_units_Z 2
_cell_length_a 7.8780(6)
_cell_length_b 3.9147(4)
_cell_length_c 15.6886(14)
_cell_measurement_reflns_used 1466
_cell_measurement_temperature 163
_cell_measurement_theta_max 29.1946
_cell_measurement_theta_min 3.2065
_cell_volume 472.24(7)
_computing_cell_refinement
;
CrysAlisPro, Agilent Technologies,
Version 1.171.36.21 (release 14-08-2012 CrysAlis171 .NET)
(compiled Sep 14 2012,17:21:16)
;
_computing_data_collection
;
CrysAlisPro, Agilent Technologies,
Version 1.171.36.21 (release 14-08-2012 CrysAlis171 .NET)
(compiled Sep 14 2012,17:21:16)
;
_computing_data_reduction
;
CrysAlisPro, Agilent Technologies,
Version 1.171.36.21 (release 14-08-2012 CrysAlis171 .NET)
(compiled Sep 14 2012,17:21:16)
;
_computing_molecular_graphics 'Olex2 1.3-alpha (Dolomanov et al., 2009)'
_computing_publication_material 'Olex2 1.3-alpha (Dolomanov et al., 2009)'
_computing_structure_refinement 'ShelXL 2018/3 (Sheldrick, 2015)'
_computing_structure_solution 'ShelXS n/a (Sheldrick, 2008)'
_diffrn_ambient_temperature 163.00(2)
_diffrn_detector_area_resol_mean 15.9821
_diffrn_measured_fraction_theta_full 0.998
_diffrn_measured_fraction_theta_max 0.883
_diffrn_measurement_details
;
#__ type_ start__ end____ width___ exp.time_
  1 omega  -21.00   13.00   1.0000    6.5000
omega____ theta____ kappa____ phi______ frames
    -      -16.8710  -99.0000 -180.0000 34

#__ type_ start__ end____ width___ exp.time_
  2 omega    6.00   88.00   1.0000    6.5000
omega____ theta____ kappa____ phi______ frames
    -       19.6835   57.0000   30.0000 82

#__ type_ start__ end____ width___ exp.time_
  3 omega   35.00   95.00   1.0000    6.5000
omega____ theta____ kappa____ phi______ frames
    -       19.6835  178.0000  -90.0000 60

#__ type_ start__ end____ width___ exp.time_
  4 omega   61.00   96.00   1.0000    6.5000
omega____ theta____ kappa____ phi______ frames
    -       19.6835  178.0000 -180.0000 35

#__ type_ start__ end____ width___ exp.time_
  5 omega  -14.00   91.00   1.0000    6.5000
omega____ theta____ kappa____ phi______ frames
    -       19.6835   19.0000  -30.0000 105

#__ type_ start__ end____ width___ exp.time_
  6 omega   16.00   50.00   1.0000    6.5000
omega____ theta____ kappa____ phi______ frames
    -       19.6835  -77.0000  -90.0000 34

#__ type_ start__ end____ width___ exp.time_
  7 omega  -49.00  -10.00   1.0000    6.5000
omega____ theta____ kappa____ phi______ frames
    -       19.6835  -57.0000 -150.0000 39

#__ type_ start__ end____ width___ exp.time_
  8 omega  -53.00   93.00   1.0000    6.5000
omega____ theta____ kappa____ phi______ frames
    -       19.6835    0.0000 -120.0000 146
;
_diffrn_measurement_device_type 'Xcalibur, Eos'
_diffrn_measurement_method '\w scans'
_diffrn_radiation_type MoK\a
_diffrn_radiation_wavelength 0.71073
_diffrn_reflns_av_R_equivalents 0.0315
_diffrn_reflns_av_unetI/netI 0.0307
_diffrn_reflns_Laue_measured_fraction_full 0.998
_diffrn_reflns_Laue_measured_fraction_max 0.883
_diffrn_reflns_limit_h_max 10
_diffrn_reflns_limit_h_min -9
_diffrn_reflns_limit_k_max 5
_diffrn_reflns_limit_k_min -5
_diffrn_reflns_limit_l_max 19
_diffrn_reflns_limit_l_min -20
_diffrn_reflns_number 4856
_diffrn_reflns_point_group_measured_fraction_full 0.998
_diffrn_reflns_point_group_measured_fraction_max 0.883
_diffrn_reflns_theta_full 25.000
_diffrn_reflns_theta_max 29.259
_diffrn_reflns_theta_min 3.321
_exptl_absorpt_coefficient_mu 0.098
_exptl_absorpt_correction_T_max 1.00000
_exptl_absorpt_correction_T_min 0.35012
_exptl_absorpt_correction_type multi-scan
_exptl_absorpt_process_details
;
CrysAlisPro, Agilent Technologies,
Version 1.171.36.21 (release 14-08-2012 CrysAlis171 .NET)
(compiled Sep 14 2012,17:21:16)
Empirical absorption correction using spherical harmonics,
 implemented in SCALE3 ABSPACK scaling algorithm.
;
_exptl_crystal_colour yellow
_exptl_crystal_colour_primary yellow
_exptl_crystal_density_diffrn 1.464
_exptl_crystal_description block
_exptl_crystal_F_000 216
_exptl_crystal_size_max 0.62
_exptl_crystal_size_mid 0.2
_exptl_crystal_size_min 0.16
_refine_diff_density_max 0.193
_refine_diff_density_min -0.195
_refine_diff_density_rms 0.050
_refine_ls_extinction_method none
_refine_ls_goodness_of_fit_ref 1.054
_refine_ls_hydrogen_treatment constr
_refine_ls_matrix_type full
_refine_ls_number_parameters 73
_refine_ls_number_reflns 1137
_refine_ls_number_restraints 0
_refine_ls_restrained_S_all 1.054
_refine_ls_R_factor_all 0.0624
_refine_ls_R_factor_gt 0.0452
_refine_ls_shift/su_max 0.000
_refine_ls_shift/su_mean 0.000
_refine_ls_structure_factor_coef Fsqd
_refine_ls_weighting_details 'w=1/[\s^2^(Fo^2^)+(0.0567P)^2^+0.1569P] where P=(Fo^2^+2Fc^2^)/3'
_refine_ls_weighting_scheme calc
_refine_ls_wR_factor_gt 0.1146
_refine_ls_wR_factor_ref 0.1295
_reflns_Friedel_coverage 0.000
_reflns_number_gt 868
_reflns_number_total 1137
_reflns_threshold_expression 'I > 2\s(I)'
_cod_data_source_file d1ce00467k2.cif
_cod_data_source_block anthraquinone-163k
_cod_depositor_comments 'Adding full bibliography for 7242759--7242768.cif.'
_cod_database_code 7242759
_shelx_shelxl_version_number 2018/3
_shelx_space_group_comment
;
The symmetry employed for this shelxl refinement is uniquely defined
by the following loop, which should always be used as a source of
symmetry information in preference to the above space-group names.
They are only intended as comments.
;
_shelx_estimated_absorpt_t_max 0.985
_shelx_estimated_absorpt_t_min 0.942
_olex2_refinement_description
;
1. Fixed Uiso
 At 1.2 times of:
  All C(H) groups
2.a Aromatic/amide H refined with riding coordinates:
 C5(H5), C3(H3), C6(H6), C4(H4)
;
_olex2_submission_special_instructions 'No special instructions were received'

loop_
_space_group_symop_operation_xyz
'x, y, z'
'-x, y+1/2, -z+1/2'
'-x, -y, -z'
'x, -y-1/2, z-1/2'

loop_
_atom_site_label
_atom_site_type_symbol
_atom_site_fract_x
_atom_site_fract_y
_atom_site_fract_z
_atom_site_U_iso_or_equiv
_atom_site_adp_type
_atom_site_occupancy
_atom_site_site_symmetry_order
_atom_site_calc_flag
_atom_site_refinement_flags_posn
_atom_site_refinement_flags_adp
_atom_site_refinement_flags_occupancy
_atom_site_disorder_assembly
_atom_site_disorder_group
C2 C 0.43468(18) 0.6546(4) 0.41468(9) 0.0270(4) Uani 1 1 d . . . . .
C7 C 0.32576(18) 0.6398(4) 0.47454(9) 0.0268(4) Uani 1 1 d . . . . .
C1 C 0.61442(18) 0.5138(4) 0.43773(10) 0.0293(4) Uani 1 1 d . . . . .
C5 C 0.09819(19) 0.9159(4) 0.36920(11) 0.0354(4) Uani 1 1 d . . . . .
H5 H -0.016362 1.006065 0.353728 0.043 Uiso 1 1 calc R U . . .
O1 O 0.70941(15) 0.5237(4) 0.38558(8) 0.0458(4) Uani 1 1 d . . . . .
C3 C 0.3730(2) 0.7991(4) 0.33263(10) 0.0327(4) Uani 1 1 d . . . . .
H3 H 0.446024 0.808236 0.291828 0.039 Uiso 1 1 calc R U . . .
C6 C 0.15754(19) 0.7709(4) 0.45076(10) 0.0320(4) Uani 1 1 d . . . . .
H6 H 0.083000 0.760677 0.490843 0.038 Uiso 1 1 calc R U . . .
C4 C 0.2056(2) 0.9297(4) 0.31019(10) 0.0357(4) Uani 1 1 d . . . . .
H4 H 0.164469 1.028871 0.254224 0.043 Uiso 1 1 calc R U . . .

loop_
_atom_site_aniso_label
_atom_site_aniso_U_11
_atom_site_aniso_U_22
_atom_site_aniso_U_33
_atom_site_aniso_U_23
_atom_site_aniso_U_13
_atom_site_aniso_U_12
C2 0.0250(7) 0.0266(8) 0.0288(7) -0.0036(6) 0.0045(5) -0.0024(6)
C7 0.0235(7) 0.0263(8) 0.0298(8) -0.0040(6) 0.0042(5) -0.0026(6)
C1 0.0252(7) 0.0344(9) 0.0296(8) -0.0030(6) 0.0086(6) -0.0025(6)
C5 0.0262(8) 0.0338(9) 0.0421(9) -0.0034(7) -0.0017(6) 0.0022(6)
O1 0.0338(6) 0.0709(10) 0.0370(7) 0.0087(6) 0.0170(5) 0.0087(6)
C3 0.0344(8) 0.0346(9) 0.0288(8) -0.0011(6) 0.0065(6) -0.0010(6)
C6 0.0250(7) 0.0334(9) 0.0376(8) -0.0032(6) 0.0072(6) -0.0005(6)
C4 0.0368(9) 0.0358(9) 0.0303(8) 0.0001(6) -0.0019(6) 0.0011(7)

loop_
_atom_type_symbol
_atom_type_description
_atom_type_scat_dispersion_real
_atom_type_scat_dispersion_imag
_atom_type_scat_source
C C 0.0033 0.0016 'International Tables Vol C Tables 4.2.6.8 and 6.1.1.4'
H H 0.0000 0.0000 'International Tables Vol C Tables 4.2.6.8 and 6.1.1.4'
O O 0.0106 0.0060 'International Tables Vol C Tables 4.2.6.8 and 6.1.1.4'

loop_
_geom_angle_atom_site_label_1
_geom_angle_atom_site_label_2
_geom_angle_atom_site_label_3
_geom_angle
_geom_angle_site_symmetry_1
_geom_angle_site_symmetry_3
_geom_angle_publ_flag
C7 C2 C1 120.62(13) . . ?
C3 C2 C7 119.57(14) . . ?
C3 C2 C1 119.80(13) . . ?
C2 C7 C1 121.39(13) . 3_666 ?
C6 C7 C2 119.30(14) . . ?
C6 C7 C1 119.31(13) . 3_666 ?
C7 C1 C2 117.99(12) 3_666 . ?
O1 C1 C2 120.89(14) . . ?
O1 C1 C7 121.12(14) . 3_666 ?
C6 C5 H5 120.0 . . ?
C4 C5 H5 120.0 . . ?
C4 C5 C6 120.10(14) . . ?
C2 C3 H3 119.8 . . ?
C4 C3 C2 120.38(15) . . ?
C4 C3 H3 119.8 . . ?
C7 C6 H6 119.7 . . ?
C5 C6 C7 120.55(14) . . ?
C5 C6 H6 119.7 . . ?
C5 C4 C3 120.10(15) . . ?
C5 C4 H4 119.9 . . ?
C3 C4 H4 119.9 . . ?

loop_
_geom_bond_atom_site_label_1
_geom_bond_atom_site_label_2
_geom_bond_distance
_geom_bond_site_symmetry_2
_geom_bond_publ_flag
C2 C7 1.4045(19) . ?
C2 C1 1.489(2) . ?
C2 C3 1.393(2) . ?
C7 C1 1.482(2) 3_666 ?
C7 C6 1.394(2) . ?
C1 O1 1.2236(17) . ?
C5 H5 0.9500 . ?
C5 C6 1.385(2) . ?
C5 C4 1.384(2) . ?
C3 H3 0.9500 . ?
C3 C4 1.387(2) . ?
C6 H6 0.9500 . ?
C4 H4 0.9500 . ?

loop_
_geom_torsion_atom_site_label_1
_geom_torsion_atom_site_label_2
_geom_torsion_atom_site_label_3
_geom_torsion_atom_site_label_4
_geom_torsion
_geom_torsion_site_symmetry_1
_geom_torsion_site_symmetry_2
_geom_torsion_site_symmetry_3
_geom_torsion_site_symmetry_4
_geom_torsion_publ_flag
C2 C7 C6 C5 -0.3(2) . . . . ?
C2 C3 C4 C5 -0.3(2) . . . . ?
C7 C2 C1 C7 -0.3(2) . . . 3_666 ?
C7 C2 C1 O1 179.45(14) . . . . ?
C7 C2 C3 C4 0.4(2) . . . . ?
C1 C2 C7 C1 0.3(2) . . . 3_666 ?
C1 C2 C7 C6 -179.39(13) . . . . ?
C1 C2 C3 C4 179.69(14) . . . . ?
C1 C7 C6 C5 179.98(14) 3_666 . . . ?
C3 C2 C7 C1 179.58(14) . . . 3_666 ?
C3 C2 C7 C6 -0.1(2) . . . . ?
C3 C2 C1 C7 -179.57(14) . . . 3_666 ?
C3 C2 C1 O1 0.2(2) . . . . ?
C6 C5 C4 C3 -0.1(2) . . . . ?
C4 C5 C6 C7 0.4(2) . . . . ?
